data_4115707
loop_
_publ_author_name
'Benjamin V. Mork'
'T. Don Tilley'

_publ_section_title
;
 High Oxidation-State (Formally d0) Tungsten Silylene Complexes via Double
 Si-H Bond Activation
;
_journal_name_full 'Journal of the American Chemical Society'
_journal_page_first 9702
_journal_page_last 9703
_journal_paper_doi 10.1021/ja0165436
_journal_volume 123
_journal_year 2001
_chemical_formula_moiety 'C16 H31 Cl P2 W '
_chemical_formula_sum 'C16 H31 Cl P2 W'
_chemical_formula_weight 504.66
_space_group_IT_number 14
_symmetry_cell_setting monoclinic
_symmetry_Int_Tables_number 14
_symmetry_space_group_name_Hall '-P 2ybc'
_symmetry_space_group_name_H-M 'P 1 21/c 1'
_audit_creation_date 'Fri Jun 15 09:26:40 2001'
_audit_creation_method 'by teXsan'
_cell_angle_alpha 90
_cell_angle_beta 102.536(1)
_cell_angle_gamma 90
_cell_formula_units_Z 4
_cell_length_a 8.7200(2)
_cell_length_b 16.6120(3)
_cell_length_c 13.9440(1)
_cell_measurement_reflns_used 4163
_cell_measurement_temperature 169.2
_cell_measurement_theta_max 23.0
_cell_measurement_theta_min 1.5
_cell_volume 1971.73(6)
_computing_cell_refinement 'Bruker SAINT v5.04'
_computing_data_collection 'Bruker SMART v5.0'
_computing_data_reduction 'Bruker SAINT v5.04'
_computing_publication_material teXsan
_computing_structure_refinement teXsan
_computing_structure_solution SIR92
_diffrn_measured_fraction_theta_full 0.9781
_diffrn_measured_fraction_theta_max 0.9781
_diffrn_measurement_device_type 'SMART CCD'
_diffrn_measurement_method \w-scan
_diffrn_radiation_type 'Mo K\a'
_diffrn_radiation_wavelength 0.7107
_diffrn_reflns_av_R_equivalents 0.047
_diffrn_reflns_limit_h_max 10
_diffrn_reflns_limit_h_min 0
_diffrn_reflns_limit_k_max 19
_diffrn_reflns_limit_k_min 0
_diffrn_reflns_limit_l_max 16
_diffrn_reflns_limit_l_min -16
_diffrn_reflns_number 3534
_diffrn_reflns_theta_full 25.00
_diffrn_reflns_theta_max 25.00
_exptl_absorpt_coefficient_mu 13.243
_exptl_absorpt_correction_T_max 0.560
_exptl_absorpt_correction_T_min 0.230
_exptl_absorpt_correction_type empirical
_exptl_absorpt_process_details 'Blessing, 1995'
_exptl_crystal_colour orange
_exptl_crystal_density_diffrn 1.697
_exptl_crystal_description blocks
_exptl_crystal_size_max 0.180
_exptl_crystal_size_mid 0.150
_exptl_crystal_size_min 0.130
_refine_diff_density_max 2.88
_refine_diff_density_min -0.94
_refine_ls_extinction_method none
_refine_ls_goodness_of_fit_ref 1.411
_refine_ls_number_parameters 187
_refine_ls_number_reflns 2433
_refine_ls_R_factor_gt 0.0326
_refine_ls_shift/su_max 0.0216
_refine_ls_structure_factor_coef F
_refine_ls_weighting_details 'w = 1/[\s^2^(Fo) + 0.00022|Fo|^2^]'
_refine_ls_weighting_scheme calc
_refine_ls_wR_factor_ref 0.0371
_reflns_number_gt 2433
_reflns_number_total 3400
_reflns_threshold_expression F^2^>3.0\s(F^2^)
_cod_data_source_file ja0165436_s2_1.cif
_cod_data_source_block compound1
_cod_original_sg_symbol_H-M 'P 21/c '
_cod_original_formula_sum 'C16 H31 Cl P2 W '
_cod_database_code 4115707

loop_
_symmetry_equiv_pos_as_xyz
x,y,z
-x,1/2+y,1/2-z
-x,-y,-z
x,1/2-y,1/2+z

loop_
_atom_site_label
_atom_site_type_symbol
_atom_site_fract_x
_atom_site_fract_y
_atom_site_fract_z
_atom_site_U_iso_or_equiv
_atom_site_adp_type
_atom_site_occupancy
_atom_site_calc_flag
_atom_site_refinement_flags
W1 W 0.34021(4) 0.18197(2) 0.19274(2) 0.02580(9) Uani 1.00 d .
Cl1 Cl 0.3042(2) 0.2345(1) 0.0196(1) 0.0338(6) Uani 1.00 d .
P1 P 0.4539(2) 0.3114(1) 0.2426(1) 0.0291(6) Uani 1.00 d .
P2 P 0.0957(3) 0.2604(2) 0.1751(2) 0.0353(7) Uani 1.00 d .
C1 C 0.4851(9) 0.0779(5) 0.1910(6) 0.031(2) Uani 1.00 d .
C2 C 0.462(1) 0.0877(5) 0.2908(6) 0.035(3) Uani 1.00 d .
C3 C 0.2970(10) 0.0725(5) 0.2862(6) 0.034(3) Uani 1.00 d .
C4 C 0.2228(10) 0.0512(5) 0.1874(6) 0.037(3) Uani 1.00 d .
C5 C 0.336(1) 0.0532(5) 0.1286(5) 0.034(3) Uani 1.00 d .
C6 C 0.579(1) 0.1377(6) 0.1597(7) 0.033(3) Uani 1.00 d .
C7 C 0.589(1) 0.0954(6) 0.3826(6) 0.052(3) Uani 1.00 d .
C8 C 0.222(1) 0.0687(6) 0.3733(6) 0.048(3) Uani 1.00 d .
C9 C 0.054(1) 0.0252(6) 0.1531(7) 0.056(3) Uani 1.00 d .
C10 C 0.304(1) 0.0368(5) 0.0196(6) 0.040(3) Uani 1.00 d .
C11 C 0.5936(10) 0.3205(6) 0.3598(6) 0.041(3) Uani 1.00 d .
C12 C 0.554(1) 0.3652(5) 0.1607(6) 0.041(3) Uani 1.00 d .
C13 C 0.300(1) 0.3827(5) 0.2578(6) 0.043(3) Uani 1.00 d .
C14 C 0.150(1) 0.3680(6) 0.1781(6) 0.043(3) Uani 1.00 d .
C15 C -0.0086(10) 0.2522(6) 0.2735(6) 0.048(3) Uani 1.00 d .
C16 C -0.062(1) 0.2529(7) 0.0665(6) 0.055(3) Uani 1.00 d .
C100 C 0.3607 0.0685 0.2168 0.0025 Uiso 0.00 d P
H1 H 0.68(1) 0.152(5) 0.199(6) 0.0469 Uiso 1.00 calc .
H2 H 0.581(9) 0.138(5) 0.098(6) 0.0469 Uiso 1.00 calc .
H3 H 0.6798 0.1187 0.3667 0.0613 Uiso 1.00 calc .
H4 H 0.5531 0.1289 0.4286 0.0613 Uiso 1.00 calc .
H5 H 0.6142 0.0437 0.4106 0.0613 Uiso 1.00 calc .
H6 H 0.2792 0.1019 0.4244 0.0580 Uiso 1.00 calc .
H7 H 0.2234 0.0147 0.3960 0.0580 Uiso 1.00 calc .
H8 H 0.1168 0.0871 0.3550 0.0580 Uiso 1.00 calc .
H9 H 0.0469 -0.0316 0.1587 0.0662 Uiso 1.00 calc .
H10 H -0.0085 0.0503 0.1926 0.0662 Uiso 1.00 calc .
H11 H 0.0169 0.0407 0.0865 0.0662 Uiso 1.00 calc .
H12 H 0.2843 -0.0190 0.0081 0.0475 Uiso 1.00 calc .
H13 H 0.2139 0.0666 -0.0122 0.0475 Uiso 1.00 calc .
H14 H 0.3917 0.0525 -0.0058 0.0475 Uiso 1.00 calc .
H15 H 0.5385 0.3217 0.4116 0.0497 Uiso 1.00 calc .
H16 H 0.6633 0.2759 0.3685 0.0497 Uiso 1.00 calc .
H17 H 0.6520 0.3689 0.3606 0.0497 Uiso 1.00 calc .
H18 H 0.6209 0.3291 0.1360 0.0492 Uiso 1.00 calc .
H19 H 0.6152 0.4075 0.1956 0.0492 Uiso 1.00 calc .
H20 H 0.4788 0.3871 0.1075 0.0492 Uiso 1.00 calc .
H21 H 0.3356 0.4362 0.2522 0.0519 Uiso 1.00 calc .
H22 H 0.2767 0.3755 0.3207 0.0519 Uiso 1.00 calc .
H23 H 0.1689 0.3832 0.1159 0.0512 Uiso 1.00 calc .
H24 H 0.0668 0.3994 0.1921 0.0512 Uiso 1.00 calc .
H25 H -0.0489 0.3036 0.2855 0.0585 Uiso 1.00 calc .
H26 H -0.0929 0.2152 0.2553 0.0585 Uiso 1.00 calc .
H27 H 0.0612 0.2338 0.3314 0.0585 Uiso 1.00 calc .
H28 H -0.0191 0.2531 0.0094 0.0668 Uiso 1.00 calc .
H29 H -0.1310 0.2975 0.0643 0.0668 Uiso 1.00 calc .
H30 H -0.1186 0.2044 0.0689 0.0668 Uiso 1.00 calc .

loop_
_atom_site_aniso_label
_atom_site_aniso_U_11
_atom_site_aniso_U_22
_atom_site_aniso_U_33
_atom_site_aniso_U_12
_atom_site_aniso_U_13
_atom_site_aniso_U_23
W1 0.0334(2) 0.0251(2) 0.0187(2) -0.0012(2) 0.0051(1) -0.0007(2)
Cl1 0.045(1) 0.037(1) 0.020(1) 0.004(1) 0.0078(9) 0.0028(9)
P1 0.036(1) 0.027(1) 0.025(1) -0.003(1) 0.0094(9) -0.003(1)
P2 0.030(1) 0.051(2) 0.024(1) 0.002(1) 0.0049(9) -0.002(1)
C1 0.037(5) 0.023(5) 0.028(5) 0.007(4) 0.000(4) -0.002(4)
C2 0.050(6) 0.021(5) 0.030(5) 0.002(4) 0.000(4) 0.001(4)
C3 0.053(6) 0.024(5) 0.028(5) -0.009(4) 0.014(4) -0.005(4)
C4 0.044(5) 0.034(5) 0.029(5) -0.009(4) 0.000(4) 0.004(4)
C5 0.060(6) 0.022(5) 0.022(4) 0.004(4) 0.012(4) 0.001(4)
C6 0.030(5) 0.035(5) 0.034(5) 0.001(4) 0.006(4) -0.004(5)
C7 0.066(7) 0.048(6) 0.031(5) 0.012(6) -0.010(5) 0.002(5)
C8 0.073(7) 0.038(6) 0.035(5) -0.015(5) 0.014(5) 0.002(4)
C9 0.062(7) 0.059(7) 0.048(6) -0.021(6) 0.018(5) -0.007(5)
C10 0.065(6) 0.031(5) 0.023(5) 0.001(5) 0.008(4) -0.005(4)
C11 0.041(5) 0.049(6) 0.035(5) -0.016(5) 0.010(4) -0.010(5)
C12 0.048(6) 0.036(6) 0.044(6) -0.009(5) 0.022(4) -0.003(5)
C13 0.056(6) 0.033(5) 0.044(6) -0.003(5) 0.019(5) -0.009(5)
C14 0.053(6) 0.037(6) 0.043(6) 0.008(5) 0.019(5) -0.001(5)
C15 0.041(5) 0.081(8) 0.024(5) 0.003(6) 0.009(4) -0.004(5)
C16 0.043(6) 0.088(9) 0.033(5) 0.010(6) 0.003(4) -0.002(6)

loop_
_atom_type_symbol
_atom_type_description
_atom_type_scat_dispersion_real
_atom_type_scat_dispersion_imag
_atom_type_scat_source
W W -0.849 6.872
;International Tables for Crystallography
(1992, Vol. C, Tables 4.2.6.8 and 6.1.1.1)
;
P P 0.102 0.094
;International Tables for Crystallography
(1992, Vol. C, Tables 4.2.6.8 and 6.1.1.1)
;
Cl Cl 0.148 0.159
;International Tables for Crystallography
(1992, Vol. C, Tables 4.2.6.8 and 6.1.1.1)
;
C C 0.003 0.002
;International Tables for Crystallography
(1992, Vol. C, Tables 4.2.6.8 and 6.1.1.1)
;
H H 0.000 0.000
;International Tables for Crystallography
(1992, Vol. C, Table 6.1.1.2)
;

loop_
_geom_angle_atom_site_label_1
_geom_angle_atom_site_label_2
_geom_angle_atom_site_label_3
_geom_angle
CL1 W1 P1 85.74(7)
CL1 W1 P2 78.25(7)
CL1 W1 C1 102.7(2)
CL1 W1 C2 141.8(2)
CL1 W1 C3 144.0(2)
CL1 W1 C4 108.7(2)
CL1 W1 C5 87.8(2)
CL1 W1 C6 81.5(2)
CL1 W1 C100 119.68(5)
P1 W1 P2 81.38(8)
P1 W1 C1 121.1(2)
P1 W1 C2 110.1(2)
P1 W1 C3 130.3(2)
P1 W1 C4 165.0(2)
P1 W1 C5 155.1(2)
P1 W1 C6 90.6(2)
P1 W1 C100 144.24(5)
P2 W1 C1 157.5(2)
P2 W1 C2 136.9(2)
P2 W1 C3 103.2(2)
P2 W1 C4 97.0(2)
P2 W1 C5 120.7(2)
P2 W1 C6 158.6(2)
P2 W1 C100 125.67(6)
C1 W1 C2 39.3(3)
C1 W1 C3 62.7(3)
C1 W1 C4 61.2(3)
C1 W1 C5 37.8(3)
C1 W1 C6 36.4(3)
C1 W1 C100 34.5(2)
C2 W1 C3 37.3(3)
C2 W1 C4 61.2(3)
C2 W1 C5 63.0(3)
C2 W1 C6 64.5(3)
C2 W1 C100 34.4(2)
C3 W1 C4 35.4(3)
C3 W1 C5 60.1(3)
C3 W1 C6 97.1(3)
C3 W1 C100 31.7(2)
C4 W1 C5 34.9(3)
C4 W1 C6 95.8(3)
C4 W1 C100 30.3(2)
C5 W1 C6 64.7(3)
C5 W1 C100 32.0(2)
C6 W1 C100 70.9(2)
W1 P1 C11 119.2(3)
W1 P1 C12 118.9(3)
W1 P1 C13 110.1(3)
C11 P1 C12 101.7(4)
C11 P1 C13 101.9(4)
C12 P1 C13 102.6(4)
W1 P2 C14 107.2(3)
W1 P2 C15 116.8(3)
W1 P2 C16 122.0(3)
C14 P2 C15 103.0(4)
C14 P2 C16 103.3(5)
C15 P2 C16 102.3(4)
W1 C1 C2 72.3(5)
W1 C1 C5 77.5(5)
W1 C1 C6 79.5(5)
W1 C1 C100 62.5(3)
C2 C1 C5 108.2(7)
C2 C1 C6 115.3(8)
C2 C1 C100 54.5(5)
C5 C1 C6 120.8(7)
C5 C1 C100 53.7(4)
C6 C1 C100 142.0(8)
W1 C2 C1 68.5(5)
W1 C2 C3 75.9(5)
W1 C2 C7 129.5(6)
W1 C2 C100 60.4(3)
C1 C2 C3 106.3(7)
C1 C2 C7 126.3(8)
C1 C2 C100 53.1(5)
C3 C2 C7 126.4(8)
C3 C2 C100 53.1(4)
C7 C2 C100 170.0(8)
W1 C3 C2 66.8(4)
W1 C3 C4 75.3(5)
W1 C3 C8 129.9(6)
W1 C3 C100 55.7(3)
C2 C3 C4 108.8(7)
C2 C3 C8 124.9(7)
C2 C3 C100 54.9(5)
C4 C3 C8 125.7(8)
C4 C3 C100 53.9(5)
C8 C3 C100 174.4(8)
W1 C4 C3 69.3(5)
W1 C4 C5 69.5(5)
W1 C4 C9 130.6(6)
W1 C4 C100 52.5(3)
C3 C4 C5 108.9(7)
C3 C4 C9 125.5(8)
C3 C4 C100 53.9(5)
C5 C4 C9 125.5(8)
C5 C4 C100 55.0(5)
C9 C4 C100 176.8(8)
W1 C5 C1 64.7(4)
W1 C5 C4 75.6(5)
W1 C5 C10 122.6(6)
W1 C5 C100 55.7(3)
C1 C5 C4 107.7(7)
C1 C5 C10 127.1(8)
C1 C5 C100 53.5(5)
C4 C5 C10 125.0(8)
C4 C5 C100 54.3(4)
C10 C5 C100 178.1(8)
W1 C6 C1 64.1(5)
P1 C13 C14 109.9(6)
P2 C14 C13 110.1(6)
W1 C100 C1 83.0(4)
W1 C100 C2 85.2(4)
W1 C100 C3 92.6(4)
W1 C100 C4 97.2(4)
W1 C100 C5 92.3(4)
C1 C100 C2 72.4(5)
C1 C100 C3 144.3(5)
C1 C100 C4 143.5(5)
C1 C100 C5 72.8(5)
C2 C100 C3 72.0(5)
C2 C100 C4 144.1(6)
C2 C100 C5 145.1(6)
C3 C100 C4 72.1(5)
C3 C100 C5 142.9(6)
C4 C100 C5 70.8(5)

loop_
_geom_bond_atom_site_label_1
_geom_bond_atom_site_label_2
_geom_bond_distance
_geom_bond_publ_flag
W1 CL1 2.522(2) yes
W1 P1 2.405(2) yes
W1 P2 2.464(2) yes
W1 C1 2.144(8) yes
W1 C2 2.195(8) yes
W1 C3 2.316(8) yes
W1 C4 2.395(9) yes
W1 C5 2.316(8) yes
W1 C6 2.344(9) yes
W1 C100 1.9162(3) yes
P1 C11 1.821(8) yes
P1 C12 1.817(9) yes
P1 C13 1.838(9) yes
P2 C14 1.849(10) yes
P2 C15 1.809(9) yes
P2 C16 1.816(9) yes
C1 C2 1.46(1) yes
C1 C5 1.45(1) yes
C1 C6 1.41(1) yes
C1 C100 1.224(8) yes
C2 C3 1.45(1) yes
C2 C7 1.51(1) yes
C2 C100 1.245(8) yes
C3 C4 1.43(1) yes
C3 C8 1.50(1) yes
C3 C100 1.218(8) yes
C4 C5 1.42(1) yes
C4 C9 1.51(1) yes
C4 C100 1.217(8) yes
C5 C10 1.51(1) yes
C5 C100 1.228(8) yes
C13 C14 1.54(1) yes

loop_
_geom_contact_atom_site_label_1
_geom_contact_atom_site_label_2
_geom_contact_distance
W1 CL1 2.522(2)

loop_
_geom_torsion_atom_site_label_1
_geom_torsion_atom_site_label_2
_geom_torsion_atom_site_label_3
_geom_torsion_atom_site_label_4
_geom_torsion
W1 P1 C13 C14 -37.7(7)
W1 P2 C14 C13 -41.8(6)
W1 C1 C2 C3 67.2(6)
W1 C1 C2 C7 -123.9(9)
W1 C1 C2 C100 68.5(3)
W1 C1 C5 C4 -63.8(6)
W1 C1 C5 C10 112.9(8)
W1 C1 C5 C100 -64.9(3)
W1 C1 C100 C2 -87.1(4)
W1 C1 C100 C3 -84.6(9)
W1 C1 C100 C4 92.6(9)
W1 C1 C100 C5 94.6(4)
W1 C2 C1 C5 -69.9(6)
W1 C2 C1 C6 68.8(7)
W1 C2 C1 C100 -68.5(3)
W1 C2 C3 C4 64.1(6)
W1 C2 C3 C8 -123.5(8)
W1 C2 C3 C100 63.4(3)
W1 C2 C100 C1 84.2(4)
W1 C2 C100 C3 -94.3(4)
W1 C2 C100 C4 -95.6(9)
W1 C2 C100 C5 87.0(9)
W1 C3 C2 C1 -62.1(6)
W1 C3 C2 C7 129.0(9)
W1 C3 C2 C100 -63.4(3)
W1 C3 C4 C5 58.3(6)
W1 C3 C4 C9 -125.8(9)
W1 C3 C4 C100 58.1(3)
W1 C3 C100 C1 81.5(9)
W1 C3 C100 C2 84.1(4)
W1 C3 C100 C4 -96.7(5)
W1 C3 C100 C5 -97.2(8)
W1 C4 C3 C2 -58.7(6)
W1 C4 C3 C8 128.9(9)
W1 C4 C3 C100 -58.1(3)
W1 C4 C5 C1 56.9(6)
W1 C4 C5 C10 -119.9(8)
W1 C4 C5 C100 57.9(3)
W1 C4 C100 C1 -87.9(9)
W1 C4 C100 C2 91.6(9)
W1 C4 C100 C3 90.4(4)
W1 C4 C100 C5 -89.9(4)
W1 C5 C1 C2 66.4(6)
W1 C5 C1 C6 -69.6(7)
W1 C5 C1 C100 64.9(3)
W1 C5 C4 C3 -58.2(6)
W1 C5 C4 C9 125.9(9)
W1 C5 C4 C100 -57.9(3)
W1 C5 C100 C1 -81.9(4)
W1 C5 C100 C2 -84.8(9)
W1 C5 C100 C3 97.3(8)
W1 C5 C100 C4 96.8(5)
W1 C6 C1 C2 -64.6(6)
W1 C6 C1 C5 68.5(7)
W1 C6 C1 C100 0(1)
W1 C100 C1 C2 87.1(4)
W1 C100 C1 C5 -94.6(4)
W1 C100 C1 C6 0(1)
W1 C100 C2 C1 -84.2(4)
W1 C100 C2 C3 94.3(4)
W1 C100 C2 C7 -174(4)
W1 C100 C3 C2 -84.1(4)
W1 C100 C3 C4 96.7(5)
W1 C100 C3 C8 -174(7)
W1 C100 C4 C3 -90.4(4)
W1 C100 C4 C5 89.9(4)
W1 C100 C4 C9 -170(14)
W1 C100 C5 C1 81.9(4)
W1 C100 C5 C4 -96.8(5)
W1 C100 C5 C10 -27(24)
CL1 W1 P1 C11 -154.7(3)
CL1 W1 P1 C12 -29.7(3)
CL1 W1 P1 C13 88.2(3)
CL1 W1 P2 C14 -72.9(3)
CL1 W1 P2 C15 172.2(4)
CL1 W1 P2 C16 45.6(4)
CL1 W1 C1 C2 176.8(4)
CL1 W1 C1 C5 -69.3(4)
CL1 W1 C1 C6 55.8(5)
CL1 W1 C1 C100 -124.7(3)
CL1 W1 C2 C1 -5.1(7)
CL1 W1 C2 C3 -119.3(5)
CL1 W1 C2 C7 114.8(8)
CL1 W1 C2 C100 -63.9(5)
CL1 W1 C3 C2 113.6(5)
CL1 W1 C3 C4 -4.7(7)
CL1 W1 C3 C8 -129.3(7)
CL1 W1 C3 C100 51.4(6)
CL1 W1 C4 C3 177.1(4)
CL1 W1 C4 C5 56.3(5)
CL1 W1 C4 C9 -63.4(8)
CL1 W1 C4 C100 117.3(3)
CL1 W1 C5 C1 114.1(5)
CL1 W1 C5 C4 -127.9(4)
CL1 W1 C5 C10 -5.3(7)
CL1 W1 C5 C100 175.8(4)
CL1 W1 C6 C1 -125.3(5)
CL1 W1 C100 C1 67.5(4)
CL1 W1 C100 C2 140.3(4)
CL1 W1 C100 C3 -148.1(4)
CL1 W1 C100 C4 -75.8(4)
CL1 W1 C100 C5 -4.9(4)
P1 W1 P2 C14 14.5(3)
P1 W1 P2 C15 -100.4(4)
P1 W1 P2 C16 133.0(4)
P1 W1 C1 C2 84.1(5)
P1 W1 C1 C5 -161.9(4)
P1 W1 C1 C6 -36.9(6)
P1 W1 C1 C100 142.7(2)
P1 W1 C2 C1 -114.9(5)
P1 W1 C2 C3 130.9(4)
P1 W1 C2 C7 5.0(9)
P1 W1 C2 C100 -173.7(3)
P1 W1 C3 C2 -68.4(5)
P1 W1 C3 C4 173.2(4)
P1 W1 C3 C8 48.6(9)
P1 W1 C3 C100 -130.7(3)
P1 W1 C4 C3 -20(1)
P1 W1 C4 C5 -141.0(7)
P1 W1 C4 C9 99.2(10)
P1 W1 C4 C100 -80.1(9)
P1 W1 C5 C1 39.2(7)
P1 W1 C5 C4 157.2(4)
P1 W1 C5 C10 -80.2(9)
P1 W1 C5 C100 100.9(5)
P1 W1 C6 C1 149.1(5)
P1 W1 C100 C1 -62.7(4)
P1 W1 C100 C2 10.1(4)
P1 W1 C100 C3 81.8(4)
P1 W1 C100 C4 154.1(4)
P1 W1 C100 C5 -135.0(4)
P1 C13 C14 P2 51.3(7)
P2 W1 P1 C11 126.6(3)
P2 W1 P1 C12 -108.4(3)
P2 W1 P1 C13 9.5(3)
P2 W1 C1 C2 -93.4(7)
P2 W1 C1 C5 20.6(9)
P2 W1 C1 C6 145.7(5)
P2 W1 C1 C100 -34.8(8)
P2 W1 C2 C1 146.0(4)
P2 W1 C2 C3 31.8(6)
P2 W1 C2 C7 -94.1(8)
P2 W1 C2 C100 87.2(4)
P2 W1 C3 C2 -158.2(4)
P2 W1 C3 C4 83.4(5)
P2 W1 C3 C8 -41.2(8)
P2 W1 C3 C100 139.5(3)
P2 W1 C4 C3 -103.0(5)
P2 W1 C4 C5 136.2(4)
P2 W1 C4 C9 16.5(8)
P2 W1 C4 C100 -162.8(3)
P2 W1 C5 C1 -171.0(4)
P2 W1 C5 C4 -53.0(5)
P2 W1 C5 C10 69.7(7)
P2 W1 C5 C100 -109.3(3)
P2 W1 C6 C1 -143.6(5)
P2 W1 C100 C1 164.4(4)
P2 W1 C100 C2 -122.8(4)
P2 W1 C100 C3 -51.1(4)
P2 W1 C100 C4 21.2(4)
P2 W1 C100 C5 92.1(4)
C1 W1 P1 C11 -52.4(4)
C1 W1 P1 C12 72.6(4)
C1 W1 P1 C13 -169.5(4)
C1 W1 P2 C14 -167.7(6)
C1 W1 P2 C15 77.4(7)
C1 W1 P2 C16 -49.2(7)
C1 W1 C2 C3 -114.2(7)
C1 W1 C2 C7 119(1)
C1 W1 C2 C100 -58.8(5)
C1 W1 C3 C2 40.5(5)
C1 W1 C3 C4 -77.8(5)
C1 W1 C3 C8 157.5(9)
C1 W1 C3 C100 -21.8(3)
C1 W1 C4 C3 82.6(5)
C1 W1 C4 C5 -38.2(5)
C1 W1 C4 C9 -157.9(9)
C1 W1 C4 C100 22.8(3)
C1 W1 C5 C4 118.0(7)
C1 W1 C5 C10 -119.3(9)
C1 W1 C5 C100 61.7(5)
C1 W1 C100 C2 72.8(5)
C1 W1 C100 C3 144.5(5)
C1 W1 C100 C4 -143.3(5)
C1 W1 C100 C5 -72.3(5)
C1 C2 W1 C3 114.2(7)
C1 C2 W1 C4 78.6(5)
C1 C2 W1 C5 39.0(5)
C1 C2 W1 C6 -34.3(5)
C1 C2 W1 C100 58.8(5)
C1 C2 C3 C4 2.0(10)
C1 C2 C3 C8 174.4(8)
C1 C2 C3 C100 1.3(5)
C1 C2 C100 C3 -178.4(7)
C1 C2 C100 C4 -179.7(9)
C1 C2 C100 C5 2(1)
C1 C5 W1 C2 -40.5(5)
C1 C5 W1 C3 -83.0(5)
C1 C5 W1 C4 -118.0(7)
C1 C5 W1 C6 32.5(5)
C1 C5 W1 C100 -61.7(5)
C1 C5 C4 C3 -1.3(10)
C1 C5 C4 C9 -177.2(8)
C1 C5 C4 C100 -1.1(6)
C1 C5 C100 C2 -2(1)
C1 C5 C100 C3 179.2(9)
C1 C5 C100 C4 178.7(7)
C1 C6 W1 C2 37.0(5)
C1 C6 W1 C3 18.3(5)
C1 C6 W1 C4 -17.2(5)
C1 C6 W1 C5 -33.7(5)
C1 C6 W1 C100 0.3(4)
C1 C100 W1 C2 -72.8(5)
C1 C100 W1 C3 -144.5(5)
C1 C100 W1 C4 143.3(5)
C1 C100 W1 C5 72.3(5)
C1 C100 W1 C6 -0.3(4)
C1 C100 C2 C3 178.4(7)
C1 C100 C2 C7 -90(4)
C1 C100 C3 C2 -2(1)
C1 C100 C3 C4 178.2(9)
C1 C100 C3 C8 -92(8)
C1 C100 C4 C3 -178.3(9)
C1 C100 C4 C5 2(1)
C1 C100 C4 C9 101(14)
C1 C100 C5 C4 -178.7(7)
C1 C100 C5 C10 -109(24)
C2 W1 P1 C11 -10.3(4)
C2 W1 P1 C12 114.7(4)
C2 W1 P1 C13 -127.4(4)
C2 W1 P2 C14 124.8(4)
C2 W1 P2 C15 10.0(5)
C2 W1 P2 C16 -116.7(5)
C2 W1 C1 C5 114.0(7)
C2 W1 C1 C6 -121.0(7)
C2 W1 C1 C100 58.6(5)
C2 W1 C3 C4 -118.4(7)
C2 W1 C3 C8 117.0(9)
C2 W1 C3 C100 -62.3(5)
C2 W1 C4 C3 37.5(5)
C2 W1 C4 C5 -83.3(5)
C2 W1 C4 C9 157.0(9)
C2 W1 C4 C100 -22.3(4)
C2 W1 C5 C4 77.6(5)
C2 W1 C5 C10 -159.8(8)
C2 W1 C5 C100 21.3(4)
C2 W1 C100 C3 71.7(5)
C2 W1 C100 C4 143.9(6)
C2 W1 C100 C5 -145.1(6)
C2 C1 W1 C3 -38.5(5)
C2 C1 W1 C4 -78.7(5)
C2 C1 W1 C5 -114.0(7)
C2 C1 W1 C6 121.0(7)
C2 C1 W1 C100 -58.6(5)
C2 C1 C5 C4 2.5(10)
C2 C1 C5 C10 179.2(8)
C2 C1 C5 C100 1.5(6)
C2 C1 C100 C3 2(1)
C2 C1 C100 C4 179.7(9)
C2 C1 C100 C5 -178.3(7)
C2 C3 W1 C4 118.4(7)
C2 C3 W1 C5 83.7(5)
C2 C3 W1 C6 28.4(5)
C2 C3 W1 C100 62.3(5)
C2 C3 C4 C5 -0.4(10)
C2 C3 C4 C9 175.5(9)
C2 C3 C4 C100 -0.7(6)
C2 C3 C100 C4 179.2(6)
C2 C3 C100 C5 178.8(9)
C2 C100 W1 C3 -71.7(5)
C2 C100 W1 C4 -143.9(6)
C2 C100 W1 C5 145.1(6)
C2 C100 W1 C6 72.5(5)
C2 C100 C1 C5 178.3(7)
C2 C100 C1 C6 -86(1)
C2 C100 C3 C4 -179.2(6)
C2 C100 C3 C8 -90(8)
C2 C100 C4 C3 1(1)
C2 C100 C4 C5 -178.5(9)
C2 C100 C4 C9 -79(15)
C2 C100 C5 C4 178.4(9)
C2 C100 C5 C10 -112(24)
C3 W1 P1 C11 26.5(4)
C3 W1 P1 C12 151.6(4)
C3 W1 P1 C13 -90.5(4)
C3 W1 P2 C14 144.0(4)
C3 W1 P2 C15 29.1(4)
C3 W1 P2 C16 -97.5(5)
C3 W1 C1 C5 75.5(5)
C3 W1 C1 C6 -159.4(6)
C3 W1 C1 C100 20.1(3)
C3 W1 C2 C7 -125(1)
C3 W1 C2 C100 55.4(4)
C3 W1 C4 C5 -120.7(7)
C3 W1 C4 C9 119(1)
C3 W1 C4 C100 -59.8(5)
C3 W1 C5 C4 35.0(4)
C3 W1 C5 C10 157.7(8)
C3 W1 C5 C100 -21.3(3)
C3 W1 C100 C4 72.3(5)
C3 W1 C100 C5 143.2(6)
C3 C2 W1 C4 -35.5(4)
C3 C2 W1 C5 -75.2(5)
C3 C2 W1 C6 -148.5(6)
C3 C2 W1 C100 -55.4(4)
C3 C2 C1 C5 -2.7(10)
C3 C2 C1 C6 136.0(8)
C3 C2 C1 C100 -1.3(5)
C3 C2 C100 C4 -1(1)
C3 C2 C100 C5 -178.7(9)
C3 C4 W1 C5 120.7(7)
C3 C4 W1 C6 94.2(5)
C3 C4 W1 C100 59.8(5)
C3 C4 C5 C10 -178.1(8)
C3 C4 C5 C100 -0.2(6)
C3 C4 C100 C5 179.7(6)
C3 C100 W1 C4 -72.3(5)
C3 C100 W1 C5 -143.2(6)
C3 C100 W1 C6 144.2(5)
C3 C100 C1 C5 -179.2(9)
C3 C100 C1 C6 -83(1)
C3 C100 C2 C7 91(4)
C3 C100 C4 C5 -179.7(6)
C3 C100 C4 C9 -80(14)
C3 C100 C5 C4 0(1)
C3 C100 C5 C10 69(25)
C4 W1 P1 C11 41.8(9)
C4 W1 P1 C12 166.8(9)
C4 W1 P1 C13 -75.3(9)
C4 W1 P2 C14 179.4(4)
C4 W1 P2 C15 64.5(4)
C4 W1 P2 C16 -62.1(5)
C4 W1 C1 C5 35.3(4)
C4 W1 C1 C6 160.3(6)
C4 W1 C1 C100 -20.2(3)
C4 W1 C2 C7 -161.4(9)
C4 W1 C2 C100 19.8(3)
C4 W1 C3 C8 -124(1)
C4 W1 C3 C100 56.1(5)
C4 W1 C5 C10 122.6(9)
C4 W1 C5 C100 -56.3(4)
C4 W1 C100 C5 70.9(5)
C4 C3 W1 C5 -34.6(5)
C4 C3 W1 C6 -90.0(5)
C4 C3 W1 C100 -56.1(5)
C4 C3 C2 C7 -166.9(9)
C4 C3 C2 C100 0.7(6)
C4 C3 C100 C5 0(1)
C4 C5 W1 C6 150.5(5)
C4 C5 W1 C100 56.3(4)
C4 C5 C1 C6 -133.4(8)
C4 C5 C1 C100 1.1(6)
C4 C100 W1 C5 -70.9(5)
C4 C100 W1 C6 -143.5(5)
C4 C100 C1 C5 -1(1)
C4 C100 C1 C6 93(1)
C4 C100 C2 C7 90(4)
C4 C100 C3 C8 88(8)
C4 C100 C5 C10 68(24)
C5 W1 P1 C11 -79.3(6)
C5 W1 P1 C12 45.7(6)
C5 W1 P1 C13 163.6(5)
C5 W1 P2 C14 -153.2(4)
C5 W1 P2 C15 92.0(4)
C5 W1 P2 C16 -34.7(5)
C5 W1 C1 C6 125.1(7)
C5 W1 C1 C100 -55.4(4)
C5 W1 C2 C7 158.9(9)
C5 W1 C2 C100 -19.9(3)
C5 W1 C3 C8 -159.2(9)
C5 W1 C3 C100 21.5(3)
C5 W1 C4 C9 -119.7(10)
C5 W1 C4 C100 60.9(5)
C5 C1 W1 C6 -125.1(7)
C5 C1 W1 C100 55.4(4)
C5 C1 C2 C7 166.2(8)
C5 C1 C2 C100 -1.4(6)
C5 C4 W1 C6 -26.6(5)
C5 C4 W1 C100 -60.9(5)
C5 C4 C3 C8 -172.8(8)
C5 C4 C3 C100 0.2(6)
C5 C100 W1 C6 -72.6(5)
C5 C100 C1 C6 95(1)
C5 C100 C2 C7 -87(4)
C5 C100 C3 C8 88(8)
C5 C100 C4 C9 99(14)
C6 W1 P1 C11 -73.3(4)
C6 W1 P1 C12 51.7(4)
C6 W1 P1 C13 169.6(4)
C6 W1 P2 C14 -54.4(7)
C6 W1 P2 C15 -169.2(7)
C6 W1 P2 C16 64.1(8)
C6 W1 C1 C100 179.5(7)
C6 W1 C2 C7 85.6(9)
C6 W1 C2 C100 -93.1(4)
C6 W1 C3 C8 145.4(8)
C6 W1 C3 C100 -33.9(4)
C6 W1 C4 C9 -146.3(8)
C6 W1 C4 C100 34.4(4)
C6 W1 C5 C10 -86.9(7)
C6 W1 C5 C100 94.2(4)
C6 C1 W1 C100 -179.5(7)
C6 C1 C2 C7 -55(1)
C6 C1 C2 C100 137.2(8)
C6 C1 C5 C10 43(1)
C6 C1 C5 C100 -134.5(9)
C7 C2 W1 C100 178(1)
C7 C2 C1 C100 167(1)
C7 C2 C3 C8 5(1)
C7 C2 C3 C100 -167(1)
C8 C3 W1 C100 179(1)
C8 C3 C2 C100 173.1(10)
C8 C3 C4 C9 3(1)
C8 C3 C4 C100 -173.0(10)
C9 C4 W1 C100 179(1)
C9 C4 C3 C100 176(1)
C9 C4 C5 C10 5(1)
C9 C4 C5 C100 -176(1)
C10 C5 W1 C100 179.0(10)
C10 C5 C1 C100 177.8(10)
C10 C5 C4 C100 -177.8(10)
C11 P1 W1 C100 -16.4(4)
C11 P1 C13 C14 -165.1(6)
C12 P1 W1 C100 108.6(3)
C12 P1 C13 C14 89.8(7)
C13 P1 W1 C100 -133.5(3)
C13 C14 P2 C15 82.0(6)
C13 C14 P2 C16 -171.8(6)
C14 P2 W1 C100 168.8(3)
C15 P2 W1 C100 54.0(4)
C16 P2 W1 C100 -72.7(4)
